data_4123772
loop_
_publ_author_name
'Palmer, Joshua H.'
'Parkin, Gerard'

_publ_section_title
;
 Protolytic Cleavage of Hg-C Bonds Induced by
 1-Methyl-1,3-dihydro-2H-benzimidazole-2-selone: Synthesis and Structural
 Characterization of Mercury Complexes.
;
_journal_issue 13
_journal_name_full 'Journal of the American Chemical Society'
_journal_page_first 4503
_journal_page_last 4516
_journal_paper_doi 10.1021/jacs.5b00840
_journal_volume 137
_journal_year 2015
_chemical_formula_sum 'C32 H30 Hg N8 Se4'
_chemical_formula_weight 1043.07
_chemical_name_systematic
; 
 ? 
;
_space_group_crystal_system triclinic
_space_group_IT_number 2
_space_group_name_Hall '-P 1'
_space_group_name_H-M_alt 'P -1'
_symmetry_space_group_name_Hall '-P 1'
_symmetry_space_group_name_H-M 'P -1'
_atom_sites_solution_hydrogens mixed
_audit_creation_method SHELXL-2013
_cell_angle_alpha 104.4970(10)
_cell_angle_beta 98.2150(10)
_cell_angle_gamma 90.0560(10)
_cell_formula_units_Z 2
_cell_length_a 8.7906(7)
_cell_length_b 13.0704(10)
_cell_length_c 15.0622(12)
_cell_measurement_reflns_used 9976
_cell_measurement_temperature 150(2)
_cell_measurement_theta_max 31.16
_cell_measurement_theta_min 2.34
_cell_volume 1657.1(2)
_computing_cell_refinement 'Bruker SAINT'
_computing_data_collection 'Bruker APEX2'
_computing_data_reduction 'Bruker SAINT'
_computing_molecular_graphics 'Bruker SHELXTL'
_computing_publication_material 'Bruker SHELXTL'
_computing_structure_refinement 'SHELXL-2013 (Sheldrick, 2013)'
_computing_structure_solution 'SHELXS-97 (Sheldrick, 2008)'
_diffrn_ambient_temperature 150(2)
_diffrn_measured_fraction_theta_full 1.000
_diffrn_measured_fraction_theta_max 0.989
_diffrn_measurement_device_type 'Bruker APEX-II CCD'
_diffrn_measurement_method '\f and \w scans'
_diffrn_radiation_type MoK\a
_diffrn_radiation_wavelength 0.71073
_diffrn_reflns_av_R_equivalents 0.1061
_diffrn_reflns_av_unetI/netI 0.1129
_diffrn_reflns_laue_measured_fraction_full 1.000
_diffrn_reflns_laue_measured_fraction_max 0.989
_diffrn_reflns_limit_h_max 12
_diffrn_reflns_limit_h_min -12
_diffrn_reflns_limit_k_max 19
_diffrn_reflns_limit_k_min -19
_diffrn_reflns_limit_l_max 22
_diffrn_reflns_limit_l_min -22
_diffrn_reflns_number 28237
_diffrn_reflns_point_group_measured_fraction_full 1.000
_diffrn_reflns_point_group_measured_fraction_max 0.989
_diffrn_reflns_theta_full 25.242
_diffrn_reflns_theta_max 31.492
_diffrn_reflns_theta_min 1.412
_exptl_absorpt_coefficient_mu 9.074
_exptl_absorpt_correction_T_max 0.435
_exptl_absorpt_correction_T_min 0.435
_exptl_absorpt_correction_type empirical
_exptl_absorpt_process_details sadabs
_exptl_crystal_colour 'pale yellow'
_exptl_crystal_density_diffrn 2.090
_exptl_crystal_description block
_exptl_crystal_F_000 988
_exptl_crystal_size_max 0.110
_exptl_crystal_size_mid 0.110
_exptl_crystal_size_min 0.110
_refine_diff_density_max 2.250
_refine_diff_density_min -2.518
_refine_diff_density_rms 0.259
_refine_ls_extinction_coef 0.0015(3)
_refine_ls_extinction_expression Fc^*^=kFc[1+0.001xFc^2^\l^3^/sin(2\q)]^-1/4^
_refine_ls_extinction_method SHELXL
_refine_ls_goodness_of_fit_ref 1.848
_refine_ls_hydrogen_treatment mixed
_refine_ls_matrix_type full
_refine_ls_number_parameters 418
_refine_ls_number_reflns 10891
_refine_ls_number_restraints 13
_refine_ls_restrained_S_all 1.847
_refine_ls_R_factor_all 0.1123
_refine_ls_R_factor_gt 0.0810
_refine_ls_shift/su_max 0.001
_refine_ls_shift/su_mean 0.000
_refine_ls_structure_factor_coef Fsqd
_refine_ls_weighting_details 'w=1/[\s^2^(Fo^2^)] where P=(Fo^2^+2Fc^2^)/3'
_refine_ls_weighting_scheme calc
_refine_ls_wR_factor_gt 0.1831
_refine_ls_wR_factor_ref 0.1869
_reflns_Friedel_coverage 0.000
_reflns_number_gt 7451
_reflns_number_total 10891
_reflns_threshold_expression 'I > 2\s(I)'
_cod_data_source_file ja5b00840_si_005.cif
_cod_data_source_block se4hg
_cod_database_code 4123772
_shelx_space_group_comment
; 
The symmetry employed for this shelxl refinement is uniquely defined 
by the following loop, which should always be used as a source of 
symmetry information in preference to the above space-group names. 
They are only intended as comments. 
;
_shelx_estimated_absorpt_t_min 0.435
_shelx_estimated_absorpt_t_max 0.435
_shelxl_version_number 2013-4

loop_
_space_group_symop_operation_xyz
'x, y, z'
'-x, -y, -z'

loop_
_atom_site_label
_atom_site_type_symbol
_atom_site_fract_x
_atom_site_fract_y
_atom_site_fract_z
_atom_site_U_iso_or_equiv
_atom_site_adp_type
_atom_site_occupancy
_atom_site_site_symmetry_order
_atom_site_calc_flag
_atom_site_refinement_flags_posn
_atom_site_refinement_flags_adp
Hg Hg 0.26156(5) 0.75034(4) -0.00007(3) 0.02757(14) Uani 1 1 d . .
N11 N 0.3202(10) 0.9195(7) 0.2492(6) 0.025(2) Uani 1 1 d D U
N12 N 0.3460(9) 1.0651(7) 0.2033(6) 0.025(2) Uani 1 1 d . .
N21 N 0.2014(9) 0.7894(8) -0.2473(6) 0.028(2) Uani 1 1 d . .
H31 H 0.187(12) 0.634(7) -0.245(8) 0.017(13) Uiso 1 1 d D U
N22 N 0.1489(9) 0.9547(7) -0.2012(6) 0.0236(19) Uani 1 1 d . .
N31 N 0.1949(10) 0.5805(8) -0.2492(7) 0.029(2) Uani 1 1 d D U
N32 N 0.2490(9) 0.4357(7) -0.2019(5) 0.0201(17) Uani 1 1 d . .
N41 N 0.3255(9) 0.7096(8) 0.2457(6) 0.028(2) Uani 1 1 d . .
H11 H 0.292(12) 0.868(7) 0.242(8) 0.017(13) Uiso 1 1 d D U
N42 N 0.2463(9) 0.5432(7) 0.2008(6) 0.0234(19) Uani 1 1 d . .
Se1 Se 0.48130(12) 0.88709(10) 0.09418(8) 0.0357(3) Uani 1 1 d . .
Se2 Se 0.03493(12) 0.83034(11) -0.09278(9) 0.0373(3) Uani 1 1 d . .
Se3 Se 0.43512(12) 0.61404(10) -0.09445(8) 0.0360(3) Uani 1 1 d . .
Se4 Se 0.08142(12) 0.67042(11) 0.09299(9) 0.0379(3) Uani 1 1 d . .
C11 C 0.3746(11) 0.9607(8) 0.1882(7) 0.026(2) Uani 1 1 d . .
C12 C 0.2510(11) 0.9991(8) 0.3079(7) 0.024(2) Uani 1 1 d . .
C13 C 0.2658(11) 1.0913(9) 0.2791(7) 0.026(2) Uani 1 1 d . .
C14 C 0.2081(11) 1.1866(8) 0.3233(7) 0.023(2) Uani 1 1 d . .
H14A H 0.2188 1.2495 0.3035 0.028 Uiso 1 1 calc R U
C15 C 0.1348(11) 1.1839(9) 0.3971(8) 0.030(3) Uani 1 1 d . .
H15A H 0.0912 1.2468 0.4285 0.036 Uiso 1 1 calc R U
C16 C 0.1213(12) 1.0921(10) 0.4283(8) 0.030(2) Uani 1 1 d . .
H16A H 0.0721 1.0950 0.4810 0.036 Uiso 1 1 calc R U
C17 C 0.1784(11) 0.9977(9) 0.3836(8) 0.029(2) Uani 1 1 d . .
H17A H 0.1685 0.9350 0.4037 0.035 Uiso 1 1 calc R U
C21 C 0.1345(11) 0.8591(9) -0.1856(8) 0.029(2) Uani 1 1 d . .
C22 C 0.2590(11) 0.8411(9) -0.3042(7) 0.024(2) Uani 1 1 d . .
C23 C 0.2246(11) 0.9469(9) -0.2769(7) 0.026(2) Uani 1 1 d . .
C24 C 0.2696(12) 1.0198(10) -0.3210(8) 0.032(3) Uani 1 1 d . .
H24A H 0.2454 1.0920 -0.3010 0.038 Uiso 1 1 calc R U
C25 C 0.3483(12) 0.9876(10) -0.3929(8) 0.034(3) Uani 1 1 d . .
H25B H 0.3812 1.0373 -0.4232 0.040 Uiso 1 1 calc R U
C26 C 0.3816(12) 0.8805(10) -0.4229(8) 0.031(3) Uani 1 1 d . .
H26A H 0.4349 0.8579 -0.4746 0.037 Uiso 1 1 calc R U
C27 C 0.3375(11) 0.8080(9) -0.3781(7) 0.029(3) Uani 1 1 d . .
H27A H 0.3613 0.7357 -0.3982 0.034 Uiso 1 1 calc R U
C31 C 0.2817(11) 0.5384(9) -0.1881(8) 0.026(2) Uani 1 1 d . .
C32 C 0.0990(11) 0.4975(8) -0.3062(7) 0.022(2) Uani 1 1 d . .
C33 C 0.1292(11) 0.4069(8) -0.2784(7) 0.022(2) Uani 1 1 d . .
C34 C 0.0499(12) 0.3132(9) -0.3231(8) 0.030(2) Uani 1 1 d . .
H34A H 0.0710 0.2508 -0.3029 0.036 Uiso 1 1 calc R U
C35 C -0.0570(11) 0.3124(9) -0.3953(8) 0.028(3) Uani 1 1 d . .
H35A H -0.1119 0.2478 -0.4266 0.034 Uiso 1 1 calc R U
C36 C -0.0922(12) 0.4034(9) -0.4272(8) 0.028(2) Uani 1 1 d . .
H36A H -0.1701 0.3996 -0.4788 0.034 Uiso 1 1 calc R U
C37 C -0.0122(11) 0.4995(8) -0.3829(7) 0.025(2) Uani 1 1 d . .
H37A H -0.0317 0.5621 -0.4033 0.030 Uiso 1 1 calc R U
C41 C 0.2275(12) 0.6421(10) 0.1843(8) 0.030(3) Uani 1 1 d . .
C42 C 0.4109(11) 0.6574(9) 0.3048(7) 0.025(2) Uani 1 1 d . .
C43 C 0.3604(11) 0.5510(9) 0.2748(7) 0.025(2) Uani 1 1 d . .
C44 C 0.4228(12) 0.4767(9) 0.3199(8) 0.028(2) Uani 1 1 d . .
H44A H 0.3871 0.4048 0.3005 0.034 Uiso 1 1 calc R U
C45 C 0.5381(13) 0.5110(10) 0.3938(9) 0.035(3) Uani 1 1 d . .
H45A H 0.5834 0.4622 0.4261 0.042 Uiso 1 1 calc R U
C46 C 0.5881(13) 0.6157(11) 0.4212(8) 0.038(3) Uani 1 1 d . .
H46A H 0.6676 0.6377 0.4726 0.045 Uiso 1 1 calc R U
C47 C 0.5269(12) 0.6886(9) 0.3769(8) 0.029(2) Uani 1 1 d . .
H47A H 0.5647 0.7600 0.3962 0.035 Uiso 1 1 calc R U
C51 C 0.3908(12) 1.1386(10) 0.1537(9) 0.036(3) Uani 1 1 d . .
H51A H 0.4511 1.1023 0.1060 0.054 Uiso 1 1 calc R U
H51B H 0.4531 1.1973 0.1971 0.054 Uiso 1 1 calc R U
H51C H 0.2986 1.1662 0.1243 0.054 Uiso 1 1 calc R U
C61 C 0.0898(12) 1.0545(9) -0.1485(8) 0.034(3) Uani 1 1 d . .
H61A H 0.0240 1.0387 -0.1060 0.051 Uiso 1 1 calc R U
H61B H 0.0300 1.0894 -0.1917 0.051 Uiso 1 1 calc R U
H61C H 0.1765 1.1014 -0.1129 0.051 Uiso 1 1 calc R U
C71 C 0.3180(13) 0.3613(10) -0.1522(9) 0.036(3) Uani 1 1 d . .
H71A H 0.4023 0.3972 -0.1047 0.054 Uiso 1 1 calc R U
H71B H 0.3581 0.3025 -0.1957 0.054 Uiso 1 1 calc R U
H71C H 0.2402 0.3341 -0.1225 0.054 Uiso 1 1 calc R U
C81 C 0.1615(13) 0.4458(9) 0.1483(8) 0.032(3) Uani 1 1 d . .
H81A H 0.1278 0.4084 0.1913 0.048 Uiso 1 1 calc R U
H81B H 0.2283 0.4007 0.1095 0.048 Uiso 1 1 calc R U
H81C H 0.0716 0.4629 0.1089 0.048 Uiso 1 1 calc R U

loop_
_atom_site_aniso_label
_atom_site_aniso_U_11
_atom_site_aniso_U_22
_atom_site_aniso_U_33
_atom_site_aniso_U_23
_atom_site_aniso_U_13
_atom_site_aniso_U_12
Hg 0.0269(2) 0.0356(3) 0.0190(2) 0.00497(16) 0.00254(15) 0.00139(17)
N11 0.027(5) 0.019(5) 0.026(5) -0.004(4) 0.005(4) 0.004(4)
N12 0.023(4) 0.035(5) 0.016(4) 0.007(4) -0.002(3) -0.008(4)
N21 0.018(4) 0.039(6) 0.031(5) 0.020(4) -0.001(4) 0.001(4)
N22 0.021(4) 0.031(5) 0.020(4) 0.008(4) 0.004(3) 0.001(4)
N31 0.022(4) 0.023(5) 0.038(6) -0.001(5) 0.004(4) -0.004(4)
N32 0.023(4) 0.023(5) 0.016(4) 0.007(3) 0.004(3) 0.008(3)
N41 0.025(4) 0.041(6) 0.026(5) 0.015(4) 0.009(4) 0.012(4)
N42 0.022(4) 0.032(5) 0.018(4) 0.009(4) 0.005(3) -0.003(4)
Se1 0.0234(5) 0.0371(7) 0.0380(7) -0.0083(5) 0.0082(5) -0.0029(5)
Se2 0.0215(5) 0.0581(9) 0.0442(7) 0.0334(6) 0.0081(5) 0.0074(5)
Se3 0.0198(5) 0.0379(7) 0.0395(7) -0.0089(6) 0.0020(5) 0.0021(5)
Se4 0.0212(5) 0.0593(9) 0.0457(7) 0.0357(7) 0.0064(5) 0.0063(5)
C11 0.025(5) 0.020(5) 0.026(6) -0.003(4) -0.002(4) -0.004(4)
C12 0.024(5) 0.019(5) 0.023(5) -0.001(4) -0.004(4) 0.002(4)
C13 0.018(5) 0.031(6) 0.024(5) 0.000(5) -0.001(4) 0.002(4)
C14 0.025(5) 0.016(5) 0.028(5) 0.008(4) -0.004(4) 0.003(4)
C15 0.024(5) 0.029(6) 0.033(6) 0.001(5) 0.004(4) 0.004(5)
C16 0.030(6) 0.037(7) 0.022(5) 0.003(5) 0.009(4) -0.001(5)
C17 0.025(5) 0.029(6) 0.037(6) 0.015(5) 0.001(5) 0.004(4)
C21 0.024(5) 0.031(6) 0.034(6) 0.016(5) -0.002(4) -0.006(5)
C22 0.018(5) 0.030(6) 0.024(5) 0.011(4) -0.006(4) 0.002(4)
C23 0.016(5) 0.037(7) 0.025(5) 0.013(5) -0.003(4) -0.004(4)
C24 0.036(6) 0.032(7) 0.027(6) 0.013(5) -0.006(5) -0.011(5)
C25 0.036(6) 0.036(7) 0.028(6) 0.012(5) -0.004(5) -0.010(5)
C26 0.031(6) 0.037(7) 0.020(5) -0.002(5) 0.007(4) -0.001(5)
C27 0.029(5) 0.023(6) 0.026(6) -0.007(5) 0.000(4) -0.008(4)
C31 0.018(5) 0.026(6) 0.030(6) -0.003(5) 0.005(4) -0.003(4)
C32 0.023(5) 0.020(5) 0.021(5) 0.001(4) 0.009(4) 0.000(4)
C33 0.019(5) 0.022(5) 0.024(5) -0.002(4) 0.010(4) -0.004(4)
C34 0.036(6) 0.027(6) 0.031(6) 0.013(5) 0.007(5) -0.007(5)
C35 0.026(5) 0.021(6) 0.028(6) -0.010(5) 0.006(4) -0.007(4)
C36 0.026(5) 0.029(6) 0.028(6) 0.004(5) -0.001(4) 0.001(4)
C37 0.031(5) 0.019(5) 0.027(6) 0.008(4) 0.004(4) -0.003(4)
C41 0.025(5) 0.038(7) 0.035(6) 0.020(5) 0.015(5) 0.011(5)
C42 0.028(5) 0.026(6) 0.024(5) 0.008(4) 0.013(4) 0.009(4)
C43 0.023(5) 0.034(6) 0.024(5) 0.017(5) 0.008(4) 0.009(4)
C44 0.030(6) 0.030(6) 0.032(6) 0.019(5) 0.011(5) 0.014(5)
C45 0.040(7) 0.031(7) 0.042(7) 0.018(5) 0.015(5) 0.011(5)
C46 0.029(6) 0.049(8) 0.031(6) 0.006(6) -0.003(5) 0.006(5)
C47 0.030(6) 0.024(6) 0.034(6) 0.004(5) 0.013(5) 0.004(5)
C51 0.027(6) 0.040(7) 0.042(7) 0.010(6) 0.006(5) -0.018(5)
C61 0.029(6) 0.033(7) 0.031(6) -0.005(5) -0.002(5) 0.004(5)
C71 0.034(6) 0.035(7) 0.040(7) 0.011(5) 0.009(5) 0.022(5)
C81 0.040(6) 0.025(6) 0.033(6) 0.005(5) 0.013(5) 0.005(5)

loop_
_atom_type_symbol
_atom_type_description
_atom_type_scat_dispersion_real
_atom_type_scat_dispersion_imag
_atom_type_scat_source
C C 0.0033 0.0016 'International Tables Vol C Tables 4.2.6.8 and 6.1.1.4'
H H 0.0000 0.0000 'International Tables Vol C Tables 4.2.6.8 and 6.1.1.4'
N N 0.0061 0.0033 'International Tables Vol C Tables 4.2.6.8 and 6.1.1.4'
Se Se -0.0929 2.2259 'International Tables Vol C Tables 4.2.6.8 and 6.1.1.4'
Hg Hg -2.3894 9.2266 'International Tables Vol C Tables 4.2.6.8 and 6.1.1.4'

loop_
_geom_angle_atom_site_label_1
_geom_angle_atom_site_label_2
_geom_angle_atom_site_label_3
_geom_angle
Se3 Hg Se1 97.54(4)
Se3 Hg Se4 115.05(5)
Se1 Hg Se4 118.11(4)
Se3 Hg Se2 118.24(4)
Se1 Hg Se2 114.95(5)
Se4 Hg Se2 94.50(4)
C11 N11 C12 107.9(10)
C11 N12 C13 107.2(9)
C11 N12 C51 127.9(9)
C13 N12 C51 124.9(10)
C21 N21 C22 108.7(10)
C21 N22 C23 109.5(9)
C21 N22 C61 126.3(9)
C23 N22 C61 124.2(10)
C31 N31 C32 105.5(9)
C31 N32 C33 107.3(9)
C31 N32 C71 129.3(9)
C33 N32 C71 123.4(9)
C41 N41 C42 109.8(10)
C43 N42 C41 108.6(9)
C43 N42 C81 125.1(10)
C41 N42 C81 126.3(9)
C11 Se1 Hg 98.7(3)
C21 Se2 Hg 100.3(3)
C31 Se3 Hg 98.9(3)
C41 Se4 Hg 99.8(3)
N11 C11 N12 111.0(9)
N11 C11 Se1 125.1(8)
N12 C11 Se1 123.9(8)
N11 C12 C17 131.0(11)
N11 C12 C13 107.6(9)
C17 C12 C13 121.4(9)
C14 C13 C12 122.4(10)
C14 C13 N12 131.3(11)
C12 C13 N12 106.3(9)
C15 C14 C13 115.7(11)
C14 C15 C16 122.7(10)
C17 C16 C15 121.1(10)
C16 C17 C12 116.6(11)
N21 C21 N22 108.8(9)
N21 C21 Se2 126.4(9)
N22 C21 Se2 124.8(8)
N21 C22 C27 132.9(11)
N21 C22 C23 108.1(9)
C27 C22 C23 119.0(10)
C24 C23 N22 133.3(11)
C24 C23 C22 121.7(10)
N22 C23 C22 104.9(10)
C25 C24 C23 119.3(12)
C24 C25 C26 120.0(11)
C27 C26 C25 120.5(10)
C22 C27 C26 119.4(10)
N32 C31 N31 112.1(9)
N32 C31 Se3 123.6(9)
N31 C31 Se3 124.3(8)
C33 C32 N31 109.7(9)
C33 C32 C37 122.0(10)
N31 C32 C37 128.3(10)
C32 C33 C34 121.4(10)
C32 C33 N32 105.3(9)
C34 C33 N32 133.2(11)
C35 C34 C33 118.3(11)
C34 C35 C36 122.7(10)
C37 C36 C35 119.9(10)
C36 C37 C32 115.7(10)
N41 C41 N42 108.4(10)
N41 C41 Se4 127.7(9)
N42 C41 Se4 123.8(9)
C47 C42 N41 133.6(11)
C47 C42 C43 119.9(10)
N41 C42 C43 106.4(9)
N42 C43 C44 132.1(11)
N42 C43 C42 106.8(9)
C44 C43 C42 121.1(10)
C45 C44 C43 117.6(11)
C44 C45 C46 120.4(12)
C47 C46 C45 122.0(11)
C42 C47 C46 118.9(11)

loop_
_geom_bond_atom_site_label_1
_geom_bond_atom_site_label_2
_geom_bond_distance
Hg Se3 2.6230(12)
Hg Se1 2.6230(12)
Hg Se4 2.6320(12)
Hg Se2 2.6367(13)
N11 C11 1.318(15)
N11 C12 1.388(13)
N12 C11 1.356(14)
N12 C13 1.397(13)
N12 C51 1.442(15)
N21 C21 1.331(14)
N21 C22 1.364(14)
N22 C21 1.337(14)
N22 C23 1.383(13)
N22 C61 1.484(13)
N31 C31 1.337(15)
N31 C32 1.397(13)
N32 C31 1.330(14)
N32 C33 1.419(13)
N32 C71 1.454(14)
N41 C41 1.319(15)
N41 C42 1.391(14)
N42 C43 1.372(13)
N42 C41 1.382(14)
N42 C81 1.457(14)
Se1 C11 1.874(10)
Se2 C21 1.864(11)
Se3 C31 1.882(10)
Se4 C41 1.851(12)
C12 C17 1.389(15)
C12 C13 1.391(16)
C13 C14 1.390(14)
C14 C15 1.370(15)
C15 C16 1.405(17)
C16 C17 1.382(16)
C22 C27 1.371(14)
C22 C23 1.388(15)
C23 C24 1.377(16)
C24 C25 1.346(15)
C25 C26 1.403(16)
C26 C27 1.378(17)
C32 C33 1.365(15)
C32 C37 1.409(15)
C33 C34 1.375(14)
C34 C35 1.329(15)
C35 C36 1.410(16)
C36 C37 1.401(14)
C42 C47 1.359(15)
C42 C43 1.400(15)
C43 C44 1.390(14)
C44 C45 1.376(17)
C45 C46 1.379(17)
C46 C47 1.364(17)

loop_
_geom_hbond_atom_site_label_D
_geom_hbond_atom_site_label_H
_geom_hbond_atom_site_label_A
_geom_hbond_distance_DH
_geom_hbond_distance_HA
_geom_hbond_distance_DA
_geom_hbond_angle_DHA
N31 H31 N21 0.69(8) 2.04(9) 2.724(14) 168(12)
N11 H11 N41 0.69(8) 2.10(10) 2.732(14) 151(12)
